data_7038678
loop_
_publ_author_name
'Hong, Jianquan'
'Li, Zhenhua'
'Chen, Zhening'
'Weng, Linhong'
'Zhou, Xigeng'
'Zhang, Lixin'

_publ_section_title
;
 Small molecule activation by mixed methyl/methylidene rare earth metal
 complexes.
;
_journal_issue 15
_journal_name_full 'Dalton transactions (Cambridge, England : 2003)'
_journal_page_first 6641
_journal_page_last 6649
_journal_paper_doi 10.1039/c6dt00314a
_journal_volume 45
_journal_year 2016
_chemical_formula_sum 'C109 H145 N6 Si Y3'
_chemical_formula_weight 1834.13
_chemical_name_systematic
;
?
;
_space_group_IT_number 2
_symmetry_cell_setting triclinic
_symmetry_space_group_name_Hall '-P 1'
_symmetry_space_group_name_H-M 'P -1'
_atom_sites_solution_hydrogens geom
_atom_sites_solution_primary direct
_atom_sites_solution_secondary difmap
_audit_creation_method SHELXL-97
_audit_update_record
;
2011-09-23 deposited with the CCDC.
2016-03-02 downloaded from the CCDC.
;
_cell_angle_alpha 78.152(6)
_cell_angle_beta 79.357(5)
_cell_angle_gamma 62.000(5)
_cell_formula_units_Z 2
_cell_length_a 18.250(6)
_cell_length_b 18.607(7)
_cell_length_c 22.153(8)
_cell_measurement_reflns_used 4621
_cell_measurement_temperature 293(2)
_cell_measurement_theta_max 18.66
_cell_measurement_theta_min 2.4
_cell_volume 6467(4)
_computing_cell_refinement 'Bruker SMART'
_computing_data_collection 'Bruker SMART'
_computing_data_reduction 'Bruker SHELXTL'
_computing_molecular_graphics 'Bruker SHELXTL'
_computing_publication_material 'Bruker SHELXTL'
_computing_structure_refinement 'SHELXL-97 (Sheldrick, 1997)'
_computing_structure_solution 'SHELXS-97 (Sheldrick, 1990)'
_diffrn_ambient_temperature 293(2)
_diffrn_measured_fraction_theta_full 0.981
_diffrn_measured_fraction_theta_max 0.981
_diffrn_measurement_device_type 'CCD area detector'
_diffrn_measurement_method 'phi and omega scans'
_diffrn_radiation_monochromator graphite
_diffrn_radiation_source 'fine-focus sealed tube'
_diffrn_radiation_type MoK\a
_diffrn_radiation_wavelength 0.71073
_diffrn_reflns_av_R_equivalents 0.0674
_diffrn_reflns_av_sigmaI/netI 0.2196
_diffrn_reflns_limit_h_max 20
_diffrn_reflns_limit_h_min -21
_diffrn_reflns_limit_k_max 15
_diffrn_reflns_limit_k_min -22
_diffrn_reflns_limit_l_max 23
_diffrn_reflns_limit_l_min -26
_diffrn_reflns_number 26976
_diffrn_reflns_theta_full 25.00
_diffrn_reflns_theta_max 25.00
_diffrn_reflns_theta_min 1.25
_exptl_absorpt_coefficient_mu 1.382
_exptl_absorpt_correction_T_max 0.8975
_exptl_absorpt_correction_T_min 0.6820
_exptl_absorpt_correction_type multi-scan
_exptl_absorpt_process_details sadabs
_exptl_crystal_colour yellow
_exptl_crystal_density_diffrn 0.942
_exptl_crystal_density_method 'not measured'
_exptl_crystal_description sheet
_exptl_crystal_F_000 1944
_exptl_crystal_size_max 0.30
_exptl_crystal_size_mid 0.20
_exptl_crystal_size_min 0.08
_platon_squeeze_details
;
;
_refine_diff_density_max 0.632
_refine_diff_density_min -0.433
_refine_diff_density_rms 0.065
_refine_ls_extinction_method none
_refine_ls_goodness_of_fit_ref 1.005
_refine_ls_hydrogen_treatment mixed
_refine_ls_matrix_type full
_refine_ls_number_parameters 1081
_refine_ls_number_reflns 22355
_refine_ls_number_restraints 62
_refine_ls_restrained_S_all 1.010
_refine_ls_R_factor_all 0.1492
_refine_ls_R_factor_gt 0.0658
_refine_ls_shift/su_max 0.001
_refine_ls_shift/su_mean 0.000
_refine_ls_structure_factor_coef Fsqd
_refine_ls_weighting_details 'calc w=1/[\s\^2\^(Fo\^2\^)+(0.0408P)\^2\^+0.2448P] where P=(Fo\^2\^+2Fc\^2\^)/3'
_refine_ls_weighting_scheme calc
_refine_ls_wR_factor_gt 0.1420
_refine_ls_wR_factor_ref 0.1509
_reflns_number_gt 7709
_reflns_number_total 22355
_reflns_threshold_expression >2sigma(I)
_cod_data_source_file c6dt00314a2.cif
_cod_data_source_block Complex4a
_cod_depositor_comments
;
The following automatic conversions were performed:

'_symmetry_cell_setting' value 'Triclinic' changed to 'triclinic'
according to
/usr/data/users/saulius/crontab/automatic-downloads/rss-feeds/RSC/lib/dictionaries/cif_core.dic
dictionary named 'cif_core.dic' version 2.4.2 from 2011-04-26.

Automatic conversion script
Id: cif_fix_values 4268 2015-11-12 08:31:59Z antanas 

 Adding full bibliography for 7038677--7038681.cif.
;
_cod_original_cell_volume 6466(4)
_cod_original_sg_symbol_H-M P-1
_cod_database_code 7038678

loop_
_symmetry_equiv_pos_as_xyz
'x, y, z'
'-x, -y, -z'

loop_
_atom_site_label
_atom_site_type_symbol
_atom_site_fract_x
_atom_site_fract_y
_atom_site_fract_z
_atom_site_U_iso_or_equiv
_atom_site_adp_type
_atom_site_occupancy
_atom_site_symmetry_multiplicity
_atom_site_calc_flag
_atom_site_refinement_flags
Y1 Y 0.24476(4) 0.42752(4) 0.73165(3) 0.0604(2) Uani 1 1 d D
Y2 Y 0.21940(4) 0.26152(4) 0.73437(3) 0.0623(2) Uani 1 1 d D
Y3 Y 0.40991(4) 0.24457(4) 0.73485(3) 0.0581(2) Uani 1 1 d D
N1 N 0.1888(3) 0.5586(3) 0.7686(3) 0.0674(16) Uani 1 1 d .
N2 N 0.2012(3) 0.5536(3) 0.6675(3) 0.0493(13) Uani 1 1 d .
N3 N 0.1678(3) 0.2143(3) 0.6695(3) 0.0522(14) Uani 1 1 d .
N4 N 0.1135(3) 0.2201(3) 0.7667(3) 0.0624(16) Uani 1 1 d .
N5 N 0.5420(3) 0.1588(3) 0.7780(3) 0.0589(15) Uani 1 1 d .
N6 N 0.5364(3) 0.1808(3) 0.6742(3) 0.0512(14) Uani 1 1 d .
Si1 Si 0.29713(18) 0.29999(16) 0.95105(10) 0.1154(9) Uani 1 1 d .
C1 C 0.3020(4) 0.3221(4) 0.6669(3) 0.0640(19) Uani 1 1 d D
H1A H 0.2558(14) 0.3513(11) 0.6410(12) 0.077 Uiso 1 1 d D
H1B H 0.3522(13) 0.2985(13) 0.6418(12) 0.077 Uiso 1 1 d D
C2 C 0.1151(5) 0.4060(4) 0.7443(3) 0.096(3) Uani 1 1 d D
H2A H 0.0855(17) 0.394(2) 0.7834(11) 0.115 Uiso 1 1 d D
H2B H 0.0984(17) 0.4633(12) 0.735(2) 0.115 Uiso 1 1 d D
H2C H 0.0888(17) 0.391(2) 0.7149(16) 0.115 Uiso 1 1 d D
C3 C 0.3562(4) 0.1372(4) 0.7493(3) 0.078(2) Uani 1 1 d D
H3A H 0.3222(19) 0.1236(17) 0.7292(17) 0.093 Uiso 1 1 d D
H3B H 0.4108(13) 0.1138(17) 0.7322(17) 0.093 Uiso 1 1 d D
H3C H 0.351(2) 0.1157(17) 0.7935(8) 0.093 Uiso 1 1 d D
C4 C 0.3932(4) 0.3845(4) 0.7463(3) 0.068(2) Uani 1 1 d D
H4A H 0.376(2) 0.4292(16) 0.7163(13) 0.082 Uiso 1 1 d D
H4B H 0.376(2) 0.399(2) 0.7872(10) 0.082 Uiso 1 1 d D
H4C H 0.4450(13) 0.3425(15) 0.7412(17) 0.082 Uiso 1 1 d D
C5 C 0.2793(4) 0.2972(4) 0.8179(3) 0.068(2) Uani 1 1 d DU
C6 C 0.2804(5) 0.2983(4) 0.8704(3) 0.086(3) Uani 1 1 d U
C7 C 0.2077(6) 0.3001(6) 1.0035(4) 0.176(4) Uani 1 1 d .
H7A H 0.2033 0.2508 1.0028 0.264 Uiso 1 1 calc R
H7B H 0.1578 0.3471 0.9905 0.264 Uiso 1 1 calc R
H7C H 0.2147 0.3024 1.0448 0.264 Uiso 1 1 calc R
C8 C 0.3942(5) 0.2082(5) 0.9721(3) 0.160(4) Uani 1 1 d .
H8A H 0.3886 0.1596 0.9714 0.240 Uiso 1 1 calc R
H8B H 0.4044 0.2087 1.0130 0.240 Uiso 1 1 calc R
H8C H 0.4400 0.2086 0.9430 0.240 Uiso 1 1 calc R
C9 C 0.3047(5) 0.3953(5) 0.9534(4) 0.143(4) Uani 1 1 d .
H9A H 0.2535 0.4423 0.9427 0.215 Uiso 1 1 calc R
H9B H 0.3500 0.3973 0.9244 0.215 Uiso 1 1 calc R
H9C H 0.3145 0.3958 0.9944 0.215 Uiso 1 1 calc R
C10 C 0.1807(4) 0.5992(4) 0.7124(4) 0.0597(19) Uani 1 1 d .
C11 C 0.1501(4) 0.6904(4) 0.6997(4) 0.0629(19) Uani 1 1 d .
C12 C 0.0876(5) 0.7429(4) 0.7363(3) 0.088(2) Uani 1 1 d .
H12A H 0.0629 0.7212 0.7707 0.106 Uiso 1 1 calc R
C13 C 0.0593(5) 0.8269(5) 0.7247(4) 0.091(3) Uani 1 1 d .
H13A H 0.0162 0.8612 0.7505 0.109 Uiso 1 1 calc R
C14 C 0.0969(6) 0.8591(5) 0.6731(5) 0.113(3) Uani 1 1 d .
H14A H 0.0805 0.9154 0.6652 0.135 Uiso 1 1 calc R
C15 C 0.1576(5) 0.8086(5) 0.6344(4) 0.108(3) Uani 1 1 d .
H15A H 0.1823 0.8295 0.5996 0.129 Uiso 1 1 calc R
C16 C 0.1817(4) 0.7245(4) 0.6484(4) 0.079(2) Uani 1 1 d .
H16A H 0.2215 0.6900 0.6211 0.095 Uiso 1 1 calc R
C17 C 0.1741(6) 0.5904(4) 0.8244(3) 0.092(3) Uani 1 1 d G
C18 C 0.1101(5) 0.5870(4) 0.8681(5) 0.135(5) Uani 1 1 d G
C19 C 0.0987(5) 0.6117(5) 0.9256(4) 0.221(7) Uani 1 1 d G
H19 H 0.0559 0.6095 0.9549 0.265 Uiso 1 1 calc R
C20 C 0.1513(7) 0.6398(4) 0.9394(3) 0.207(8) Uani 1 1 d G
H20 H 0.1436 0.6564 0.9779 0.248 Uiso 1 1 calc R
C21 C 0.2153(6) 0.6432(4) 0.8957(5) 0.205(7) Uani 1 1 d G
H21 H 0.2504 0.6620 0.9050 0.247 Uiso 1 1 calc R
C22 C 0.2267(5) 0.6185(4) 0.8382(4) 0.122(4) Uani 1 1 d G
C23 C 0.0547(8) 0.5602(8) 0.8533(6) 0.159(4) Uani 1 1 d U
H23A H 0.0782 0.5358 0.8148 0.191 Uiso 1 1 calc R
C24 C -0.0233(10) 0.6304(9) 0.8429(7) 0.291(8) Uani 1 1 d .
H24A H -0.0140 0.6718 0.8134 0.437 Uiso 1 1 calc R
H24B H -0.0498 0.6519 0.8812 0.437 Uiso 1 1 calc R
H24C H -0.0586 0.6149 0.8270 0.437 Uiso 1 1 calc R
C25 C 0.0529(9) 0.4903(8) 0.9076(6) 0.299(7) Uani 1 1 d U
H25A H 0.1083 0.4465 0.9107 0.449 Uiso 1 1 calc R
H25B H 0.0173 0.4696 0.8990 0.449 Uiso 1 1 calc R
H25C H 0.0320 0.5127 0.9461 0.449 Uiso 1 1 calc R
C26 C 0.3013(8) 0.6194(6) 0.7924(5) 0.161(5) Uani 1 1 d .
H26A H 0.3003 0.5993 0.7552 0.193 Uiso 1 1 calc R
C27 C 0.2999(7) 0.7090(6) 0.7700(5) 0.213(6) Uani 1 1 d .
H27A H 0.2481 0.7468 0.7534 0.320 Uiso 1 1 calc R
H27B H 0.3453 0.7041 0.7385 0.320 Uiso 1 1 calc R
H27C H 0.3056 0.7289 0.8047 0.320 Uiso 1 1 calc R
C28 C 0.3918(6) 0.5635(5) 0.8149(5) 0.200(6) Uani 1 1 d .
H28A H 0.3985 0.5087 0.8294 0.301 Uiso 1 1 calc R
H28B H 0.3981 0.5858 0.8479 0.301 Uiso 1 1 calc R
H28C H 0.4332 0.5624 0.7809 0.301 Uiso 1 1 calc R
C29 C 0.1846(4) 0.5836(4) 0.6051(4) 0.0521(17) Uani 1 1 d .
C30 C 0.2493(4) 0.5609(4) 0.5567(4) 0.0624(19) Uani 1 1 d .
C31 C 0.2319(6) 0.5888(5) 0.4959(4) 0.087(2) Uani 1 1 d .
H31A H 0.2749 0.5731 0.4640 0.104 Uiso 1 1 calc R
C32 C 0.1502(7) 0.6406(5) 0.4818(4) 0.095(3) Uani 1 1 d .
H32A H 0.1392 0.6632 0.4410 0.114 Uiso 1 1 calc R
C33 C 0.0869(5) 0.6576(4) 0.5281(4) 0.080(2) Uani 1 1 d .
H33A H 0.0325 0.6889 0.5177 0.096 Uiso 1 1 calc R
C34 C 0.0994(5) 0.6310(4) 0.5891(4) 0.0598(18) Uani 1 1 d .
C35 C 0.3379(4) 0.5052(4) 0.5715(3) 0.0650(19) Uani 1 1 d .
H35A H 0.3348 0.4730 0.6120 0.078 Uiso 1 1 calc R
C36 C 0.3854(5) 0.5535(4) 0.5779(4) 0.123(3) Uani 1 1 d .
H36A H 0.3543 0.5906 0.6079 0.185 Uiso 1 1 calc R
H36B H 0.3920 0.5842 0.5385 0.185 Uiso 1 1 calc R
H36C H 0.4393 0.5157 0.5912 0.185 Uiso 1 1 calc R
C37 C 0.3894(4) 0.4432(4) 0.5251(3) 0.108(3) Uani 1 1 d .
H37A H 0.3612 0.4114 0.5228 0.162 Uiso 1 1 calc R
H37B H 0.4435 0.4072 0.5387 0.162 Uiso 1 1 calc R
H37C H 0.3954 0.4723 0.4849 0.162 Uiso 1 1 calc R
C38 C 0.0270(4) 0.6490(4) 0.6372(3) 0.074(2) Uani 1 1 d .
H38A H 0.0477 0.6323 0.6781 0.088 Uiso 1 1 calc R
C39 C -0.0363(4) 0.7422(4) 0.6315(4) 0.116(3) Uani 1 1 d .
H39A H -0.0086 0.7737 0.6354 0.174 Uiso 1 1 calc R
H39B H -0.0815 0.7508 0.6638 0.174 Uiso 1 1 calc R
H39C H -0.0577 0.7594 0.5918 0.174 Uiso 1 1 calc R
C40 C -0.0228(4) 0.5959(4) 0.6324(3) 0.098(2) Uani 1 1 d .
H40A H 0.0153 0.5383 0.6364 0.147 Uiso 1 1 calc R
H40B H -0.0447 0.6125 0.5929 0.147 Uiso 1 1 calc R
H40C H -0.0677 0.6059 0.6650 0.147 Uiso 1 1 calc R
C41 C 0.1152(4) 0.1993(3) 0.7139(4) 0.0578(19) Uani 1 1 d .
C42 C 0.0573(4) 0.1647(4) 0.6991(4) 0.061(2) Uani 1 1 d .
C43 C 0.0223(5) 0.1872(4) 0.6462(4) 0.077(2) Uani 1 1 d .
H43A H 0.0304 0.2265 0.6162 0.092 Uiso 1 1 calc R
C44 C -0.0247(5) 0.1537(5) 0.6357(4) 0.102(3) Uani 1 1 d .
H44A H -0.0473 0.1702 0.5979 0.123 Uiso 1 1 calc R
C45 C -0.0406(5) 0.0980(5) 0.6768(5) 0.097(3) Uani 1 1 d .
H45A H -0.0735 0.0761 0.6684 0.116 Uiso 1 1 calc R
C46 C -0.0067(5) 0.0745(5) 0.7313(5) 0.093(3) Uani 1 1 d .
H46A H -0.0165 0.0354 0.7605 0.112 Uiso 1 1 calc R
C47 C 0.0425(4) 0.1072(4) 0.7452(4) 0.079(2) Uani 1 1 d .
H47 H 0.0644 0.0916 0.7832 0.095 Uiso 1 1 calc R
C48 C 0.1876(4) 0.1925(5) 0.6089(4) 0.0622(19) Uani 1 1 d .
C49 C 0.1723(4) 0.2568(5) 0.5582(4) 0.071(2) Uani 1 1 d .
C50 C 0.1914(5) 0.2401(6) 0.4999(4) 0.094(3) Uani 1 1 d .
H50A H 0.1807 0.2831 0.4674 0.113 Uiso 1 1 calc R
C51 C 0.2255(6) 0.1630(8) 0.4868(4) 0.115(3) Uani 1 1 d .
H51A H 0.2368 0.1533 0.4458 0.138 Uiso 1 1 calc R
C52 C 0.2439(4) 0.0985(6) 0.5340(5) 0.101(3) Uani 1 1 d .
H52A H 0.2684 0.0454 0.5239 0.121 Uiso 1 1 calc R
C53 C 0.2269(4) 0.1093(5) 0.5983(4) 0.067(2) Uani 1 1 d .
C54 C 0.1330(5) 0.3442(4) 0.5694(3) 0.073(2) Uani 1 1 d .
H54A H 0.1469 0.3442 0.6100 0.088 Uiso 1 1 calc R
C55 C 0.0422(5) 0.3884(4) 0.5707(4) 0.107(3) Uani 1 1 d .
H55A H 0.0176 0.3587 0.6008 0.161 Uiso 1 1 calc R
H55B H 0.0263 0.3935 0.5305 0.161 Uiso 1 1 calc R
H55C H 0.0231 0.4421 0.5818 0.161 Uiso 1 1 calc R
C56 C 0.1704(5) 0.3945(5) 0.5209(3) 0.122(3) Uani 1 1 d .
H56A H 0.2300 0.3680 0.5208 0.183 Uiso 1 1 calc R
H56B H 0.1482 0.4489 0.5315 0.183 Uiso 1 1 calc R
H56C H 0.1562 0.3976 0.4805 0.183 Uiso 1 1 calc R
C57 C 0.2483(5) 0.0381(4) 0.6489(4) 0.086(2) Uani 1 1 d .
H57A H 0.2263 0.0603 0.6884 0.103 Uiso 1 1 calc R
C58 C 0.2108(5) -0.0212(4) 0.6465(4) 0.117(3) Uani 1 1 d .
H58A H 0.1512 0.0089 0.6481 0.176 Uiso 1 1 calc R
H58B H 0.2258 -0.0639 0.6813 0.176 Uiso 1 1 calc R
H58C H 0.2325 -0.0452 0.6088 0.176 Uiso 1 1 calc R
C59 C 0.3452(4) -0.0092(4) 0.6476(4) 0.117(3) Uani 1 1 d .
H59A H 0.3667 0.0279 0.6509 0.175 Uiso 1 1 calc R
H59B H 0.3686 -0.0318 0.6093 0.175 Uiso 1 1 calc R
H59C H 0.3600 -0.0528 0.6818 0.175 Uiso 1 1 calc R
C60 C 0.0580(6) 0.2189(5) 0.8183(5) 0.085(2) Uani 1 1 d .
C61 C 0.0878(8) 0.1696(7) 0.8744(5) 0.109(3) Uani 1 1 d .
C62 C 0.0286(10) 0.1720(8) 0.9286(5) 0.163(5) Uani 1 1 d .
H62A H 0.0463 0.1391 0.9659 0.196 Uiso 1 1 calc R
C63 C -0.0576(10) 0.2264(10) 0.9230(8) 0.180(7) Uani 1 1 d .
H63A H -0.0958 0.2284 0.9577 0.216 Uiso 1 1 calc R
C64 C -0.0872(10) 0.2764(8) 0.8682(8) 0.172(6) Uani 1 1 d .
H64A H -0.1435 0.3123 0.8659 0.206 Uiso 1 1 calc R
C65 C -0.0302(8) 0.2705(7) 0.8183(5) 0.112(3) Uani 1 1 d .
C66 C 0.1806(8) 0.1226(8) 0.8802(5) 0.161(4) Uani 1 1 d U
H66A H 0.2081 0.1425 0.8432 0.193 Uiso 1 1 calc R
C67 C 0.2030(10) 0.0420(11) 0.8761(8) 0.331(10) Uani 1 1 d U
H67A H 0.1809 0.0394 0.8409 0.496 Uiso 1 1 calc R
H67B H 0.1812 0.0184 0.9131 0.496 Uiso 1 1 calc R
H67C H 0.2628 0.0118 0.8713 0.496 Uiso 1 1 calc R
C68 C 0.2184(9) 0.1205(9) 0.9321(6) 0.288(9) Uani 1 1 d U
H68A H 0.2772 0.0847 0.9270 0.432 Uiso 1 1 calc R
H68B H 0.1937 0.1006 0.9695 0.432 Uiso 1 1 calc R
H68C H 0.2098 0.1749 0.9345 0.432 Uiso 1 1 calc R
C69 C -0.0693(6) 0.3309(6) 0.7658(6) 0.129(4) Uani 1 1 d .
H69A H -0.0241 0.3220 0.7321 0.155 Uiso 1 1 calc R
C70 C -0.1379(5) 0.3210(6) 0.7390(5) 0.193(5) Uani 1 1 d .
H70A H -0.1156 0.2659 0.7297 0.290 Uiso 1 1 calc R
H70B H -0.1541 0.3590 0.7018 0.290 Uiso 1 1 calc R
H70C H -0.1857 0.3319 0.7691 0.290 Uiso 1 1 calc R
C71 C -0.1037(5) 0.4238(5) 0.7760(5) 0.164(4) Uani 1 1 d .
H71A H -0.0611 0.4304 0.7905 0.246 Uiso 1 1 calc R
H71B H -0.1516 0.4381 0.8062 0.246 Uiso 1 1 calc R
H71C H -0.1192 0.4590 0.7375 0.246 Uiso 1 1 calc R
C72 C 0.5818(4) 0.1391(4) 0.7226(3) 0.0524(17) Uani 1 1 d .
C73 C 0.6692(4) 0.0723(4) 0.7156(3) 0.0528(17) Uani 1 1 d .
C74 C 0.7321(4) 0.0621(4) 0.7431(3) 0.0608(19) Uani 1 1 d .
H74A H 0.7226 0.1002 0.7686 0.073 Uiso 1 1 calc R
C75 C 0.8114(5) -0.0018(5) 0.7365(3) 0.078(2) Uani 1 1 d .
H75A H 0.8540 -0.0052 0.7562 0.094 Uiso 1 1 calc R
C76 C 0.8264(5) -0.0591(5) 0.7011(4) 0.106(3) Uani 1 1 d .
H76A H 0.8788 -0.1040 0.6979 0.127 Uiso 1 1 calc R
C77 C 0.7668(6) -0.0514(5) 0.6711(4) 0.117(3) Uani 1 1 d .
H77A H 0.7778 -0.0893 0.6450 0.141 Uiso 1 1 calc R
C78 C 0.6870(5) 0.0136(5) 0.6786(3) 0.096(3) Uani 1 1 d .
H78A H 0.6448 0.0174 0.6581 0.116 Uiso 1 1 calc R
C79 C 0.5756(5) 0.1224(5) 0.8361(4) 0.073(2) Uani 1 1 d .
C80 C 0.5998(5) 0.1652(6) 0.8657(4) 0.082(2) Uani 1 1 d .
C81 C 0.6259(5) 0.1348(7) 0.9223(5) 0.109(3) Uani 1 1 d .
H81A H 0.6417 0.1651 0.9410 0.131 Uiso 1 1 calc R
C82 C 0.6305(6) 0.0641(8) 0.9533(5) 0.131(4) Uani 1 1 d .
H82A H 0.6501 0.0450 0.9922 0.157 Uiso 1 1 calc R
C83 C 0.6058(5) 0.0192(6) 0.9268(5) 0.109(3) Uani 1 1 d .
H83A H 0.6066 -0.0296 0.9482 0.131 Uiso 1 1 calc R
C84 C 0.5788(4) 0.0487(6) 0.8658(4) 0.081(2) Uani 1 1 d .
C85 C 0.5997(5) 0.2443(6) 0.8349(4) 0.092(2) Uani 1 1 d .
H85A H 0.5839 0.2548 0.7929 0.110 Uiso 1 1 calc R
C86 C 0.6887(6) 0.2477(5) 0.8293(4) 0.155(4) Uani 1 1 d .
H86A H 0.7310 0.2045 0.8071 0.233 Uiso 1 1 calc R
H86B H 0.7041 0.2405 0.8701 0.233 Uiso 1 1 calc R
H86C H 0.6833 0.2999 0.8075 0.233 Uiso 1 1 calc R
C87 C 0.5355(5) 0.3134(5) 0.8690(4) 0.143(4) Uani 1 1 d .
H87A H 0.4823 0.3133 0.8727 0.215 Uiso 1 1 calc R
H87B H 0.5317 0.3648 0.8466 0.215 Uiso 1 1 calc R
H87C H 0.5514 0.3063 0.9096 0.215 Uiso 1 1 calc R
C88 C 0.5520(6) -0.0028(5) 0.8387(4) 0.112(3) Uani 1 1 d .
H88A H 0.5356 0.0261 0.7975 0.134 Uiso 1 1 calc R
C89 C 0.6248(6) -0.0894(5) 0.8285(4) 0.159(4) Uani 1 1 d .
H89A H 0.6709 -0.0832 0.8034 0.238 Uiso 1 1 calc R
H89B H 0.6060 -0.1175 0.8080 0.238 Uiso 1 1 calc R
H89C H 0.6423 -0.1207 0.8679 0.238 Uiso 1 1 calc R
C90 C 0.4749(6) -0.0127(6) 0.8753(4) 0.169(4) Uani 1 1 d .
H90A H 0.4295 0.0405 0.8803 0.253 Uiso 1 1 calc R
H90B H 0.4891 -0.0437 0.9154 0.253 Uiso 1 1 calc R
H90C H 0.4588 -0.0411 0.8529 0.253 Uiso 1 1 calc R
C91 C 0.5763(4) 0.1863(4) 0.6144(3) 0.0579(18) Uani 1 1 d .
C92 C 0.5543(4) 0.1570(4) 0.5670(4) 0.070(2) Uani 1 1 d .
C93 C 0.5889(5) 0.1700(5) 0.5060(4) 0.102(3) Uani 1 1 d .
H93A H 0.5738 0.1545 0.4748 0.123 Uiso 1 1 calc R
C94 C 0.6441(5) 0.2045(6) 0.4891(4) 0.112(3) Uani 1 1 d .
H94A H 0.6687 0.2092 0.4488 0.134 Uiso 1 1 calc R
C95 C 0.6589(4) 0.2303(5) 0.5358(4) 0.089(3) Uani 1 1 d .
H95A H 0.6926 0.2570 0.5254 0.107 Uiso 1 1 calc R
C96 C 0.6294(4) 0.2215(4) 0.5974(4) 0.0612(19) Uani 1 1 d .
C97 C 0.4949(5) 0.1183(5) 0.5792(3) 0.084(2) Uani 1 1 d .
H97A H 0.4768 0.1156 0.6237 0.101 Uiso 1 1 calc R
C98 C 0.5397(5) 0.0292(5) 0.5641(4) 0.124(3) Uani 1 1 d .
H98A H 0.5011 0.0059 0.5732 0.186 Uiso 1 1 calc R
H98B H 0.5855 -0.0028 0.5889 0.186 Uiso 1 1 calc R
H98C H 0.5603 0.0291 0.5210 0.186 Uiso 1 1 calc R
C99 C 0.4169(5) 0.1696(5) 0.5459(4) 0.121(3) Uani 1 1 d .
H99A H 0.3810 0.1432 0.5557 0.182 Uiso 1 1 calc R
H99B H 0.4322 0.1750 0.5019 0.182 Uiso 1 1 calc R
H99C H 0.3880 0.2231 0.5590 0.182 Uiso 1 1 calc R
C100 C 0.6461(4) 0.2587(4) 0.6415(3) 0.076(2) Uani 1 1 d .
H10A H 0.6297 0.2369 0.6831 0.091 Uiso 1 1 calc R
C101 C 0.7426(5) 0.2366(5) 0.6386(4) 0.126(3) Uani 1 1 d .
H10B H 0.7753 0.1780 0.6443 0.189 Uiso 1 1 calc R
H10C H 0.7501 0.2593 0.6708 0.189 Uiso 1 1 calc R
H10D H 0.7601 0.2592 0.5990 0.189 Uiso 1 1 calc R
C102 C 0.5925(5) 0.3531(5) 0.6336(3) 0.115(3) Uani 1 1 d .
H10E H 0.5347 0.3658 0.6361 0.173 Uiso 1 1 calc R
H10F H 0.6088 0.3767 0.5940 0.173 Uiso 1 1 calc R
H10G H 0.6007 0.3752 0.6659 0.173 Uiso 1 1 calc R
C103 C 0.1292(11) 0.1440(10) 0.1199(7) 0.345(12) Uani 1 1 d D
H10H H 0.0881 0.1989 0.1259 0.518 Uiso 1 1 calc R
H10I H 0.1685 0.1461 0.0850 0.518 Uiso 1 1 calc R
H10J H 0.1580 0.1176 0.1564 0.518 Uiso 1 1 calc R
C104 C 0.0881(7) 0.0974(7) 0.1084(3) 0.167(5) Uani 1 1 d GD
C105 C 0.0020(6) 0.1330(5) 0.1087(3) 0.189(7) Uani 1 1 d GD
H10K H -0.0304 0.1875 0.1153 0.227 Uiso 1 1 calc R
C106 C -0.0358(5) 0.0871(9) 0.0990(4) 0.249(10) Uani 1 1 d G
H10L H -0.0935 0.1109 0.0992 0.299 Uiso 1 1 calc R
C107 C 0.0126(10) 0.0057(8) 0.0892(4) 0.314(14) Uani 1 1 d G
H10M H -0.0127 -0.0251 0.0827 0.377 Uiso 1 1 calc R
C108 C 0.0987(9) -0.0299(4) 0.0889(4) 0.407(19) Uani 1 1 d G
H10N H 0.1311 -0.0844 0.0823 0.489 Uiso 1 1 calc R
C109 C 0.1365(5) 0.0160(7) 0.0985(4) 0.244(10) Uani 1 1 d GD
H10O H 0.1942 -0.0078 0.0983 0.292 Uiso 1 1 calc R

loop_
_atom_site_aniso_label
_atom_site_aniso_U_11
_atom_site_aniso_U_22
_atom_site_aniso_U_33
_atom_site_aniso_U_23
_atom_site_aniso_U_13
_atom_site_aniso_U_12
Y1 0.0552(5) 0.0464(4) 0.0769(5) -0.0134(3) -0.0016(4) -0.0205(4)
Y2 0.0540(5) 0.0548(4) 0.0835(5) -0.0099(4) -0.0060(4) -0.0289(4)
Y3 0.0443(4) 0.0529(4) 0.0773(5) -0.0151(4) -0.0002(4) -0.0218(3)
N1 0.085(4) 0.056(4) 0.065(4) -0.030(3) -0.001(4) -0.029(3)
N2 0.052(3) 0.051(3) 0.049(4) -0.002(3) -0.009(3) -0.027(3)
N3 0.045(3) 0.054(3) 0.061(4) -0.004(3) 0.005(3) -0.030(3)
N4 0.050(4) 0.074(4) 0.072(4) -0.016(3) 0.023(4) -0.042(3)
N5 0.060(4) 0.054(4) 0.056(4) -0.010(3) 0.001(3) -0.021(3)
N6 0.052(4) 0.060(4) 0.044(4) -0.014(3) 0.004(3) -0.027(3)
Si1 0.149(3) 0.116(2) 0.0660(17) -0.0161(14) 0.0000(17) -0.0497(19)
C1 0.049(4) 0.065(5) 0.066(5) -0.007(3) 0.010(4) -0.022(4)
C2 0.114(7) 0.058(5) 0.109(6) -0.026(4) -0.003(5) -0.029(5)
C3 0.067(5) 0.089(6) 0.103(6) 0.001(4) -0.012(4) -0.061(5)
C4 0.043(4) 0.066(5) 0.076(5) -0.017(4) -0.010(4) -0.005(4)
C5 0.053(5) 0.074(5) 0.068(5) -0.009(5) 0.006(5) -0.027(4)
C6 0.097(6) 0.075(5) 0.065(5) 0.005(5) 0.013(5) -0.034(5)
C7 0.151(9) 0.249(12) 0.143(9) -0.047(8) 0.044(7) -0.115(9)
C8 0.185(10) 0.126(8) 0.094(7) 0.012(5) -0.042(7) -0.009(7)
C9 0.158(9) 0.131(8) 0.169(9) -0.072(7) -0.019(7) -0.067(7)
C10 0.069(5) 0.055(5) 0.060(5) -0.028(4) 0.004(4) -0.028(4)
C11 0.058(5) 0.040(5) 0.087(6) -0.021(4) 0.001(4) -0.017(4)
C12 0.105(7) 0.048(5) 0.109(6) -0.016(5) -0.020(5) -0.027(5)
C13 0.069(6) 0.063(6) 0.143(8) -0.051(5) 0.003(5) -0.022(5)
C14 0.095(7) 0.046(5) 0.188(10) -0.023(6) -0.013(7) -0.022(5)
C15 0.087(6) 0.074(6) 0.170(8) -0.045(6) 0.032(6) -0.048(5)
C16 0.073(5) 0.044(5) 0.125(7) -0.037(5) 0.000(5) -0.025(4)
C17 0.123(8) 0.058(5) 0.085(8) -0.029(5) -0.039(7) -0.014(5)
C18 0.183(12) 0.092(7) 0.067(7) -0.044(6) -0.032(8) 0.010(8)
C19 0.273(17) 0.147(11) 0.153(13) -0.074(9) -0.086(11) 0.024(10)
C20 0.256(18) 0.157(11) 0.119(10) -0.097(8) -0.042(11) 0.019(11)
C21 0.250(16) 0.112(9) 0.204(14) -0.095(10) -0.126(13) 0.025(9)
C22 0.147(11) 0.088(7) 0.112(10) -0.042(6) -0.041(8) -0.017(7)
C23 0.165(8) 0.161(8) 0.122(7) -0.057(6) 0.043(6) -0.053(6)
C24 0.256(19) 0.268(19) 0.307(18) 0.074(15) -0.054(15) -0.119(16)
C25 0.310(11) 0.247(10) 0.276(10) 0.033(7) 0.009(8) -0.113(8)
C26 0.201(13) 0.084(7) 0.206(12) -0.061(8) -0.130(10) -0.016(9)
C27 0.256(14) 0.122(10) 0.307(15) -0.044(9) -0.150(12) -0.072(10)
C28 0.123(9) 0.115(8) 0.377(17) -0.060(9) -0.140(10) -0.015(7)
C29 0.059(5) 0.039(4) 0.076(6) -0.018(4) -0.001(5) -0.035(4)
C30 0.056(5) 0.067(5) 0.069(6) -0.008(4) 0.003(5) -0.036(4)
C31 0.105(8) 0.091(6) 0.068(7) -0.004(5) 0.015(6) -0.059(6)
C32 0.103(8) 0.102(7) 0.084(7) 0.008(5) -0.018(7) -0.055(6)
C33 0.074(6) 0.081(6) 0.090(7) -0.003(5) -0.019(6) -0.038(5)
C34 0.064(6) 0.051(4) 0.070(6) -0.010(4) -0.009(5) -0.029(4)
C35 0.056(5) 0.069(5) 0.080(5) -0.005(4) 0.001(4) -0.040(4)
C36 0.101(7) 0.091(7) 0.152(8) -0.021(6) -0.018(6) -0.018(6)
C37 0.085(6) 0.104(7) 0.111(6) -0.034(5) 0.010(5) -0.023(5)
C38 0.060(5) 0.061(5) 0.108(6) -0.018(4) -0.018(5) -0.028(4)
C39 0.080(6) 0.078(6) 0.183(8) -0.041(6) -0.020(6) -0.019(5)
C40 0.093(6) 0.093(6) 0.104(6) -0.024(5) 0.003(5) -0.038(5)
C41 0.051(5) 0.037(4) 0.079(6) -0.012(4) -0.005(5) -0.014(4)
C42 0.038(4) 0.054(5) 0.094(6) -0.015(4) 0.012(4) -0.028(4)
C43 0.077(6) 0.077(5) 0.089(6) 0.010(5) -0.028(5) -0.045(5)
C44 0.084(6) 0.102(7) 0.154(9) -0.013(6) -0.015(6) -0.071(6)
C45 0.082(7) 0.103(7) 0.138(9) -0.021(6) -0.029(6) -0.061(6)
C46 0.074(6) 0.075(6) 0.150(9) -0.030(6) 0.010(6) -0.052(5)
C47 0.062(5) 0.073(5) 0.108(7) -0.027(5) 0.004(5) -0.034(4)
C48 0.054(5) 0.083(6) 0.069(6) -0.020(5) 0.009(4) -0.048(4)
C49 0.081(6) 0.094(7) 0.065(6) -0.024(6) 0.001(5) -0.059(5)
C50 0.104(7) 0.093(7) 0.093(8) -0.008(6) -0.025(6) -0.047(6)
C51 0.151(9) 0.156(10) 0.060(7) 0.001(7) -0.019(6) -0.090(9)
C52 0.075(6) 0.109(8) 0.145(9) -0.092(7) 0.032(6) -0.049(6)
C53 0.050(5) 0.070(6) 0.096(7) -0.026(5) -0.008(5) -0.032(4)
C54 0.082(6) 0.075(6) 0.092(6) -0.008(5) -0.021(5) -0.056(5)
C55 0.090(7) 0.089(6) 0.168(8) -0.022(5) -0.010(6) -0.060(6)
C56 0.149(8) 0.115(7) 0.109(7) 0.008(5) -0.009(6) -0.076(7)
C57 0.082(6) 0.058(5) 0.104(6) -0.029(5) -0.001(5) -0.016(5)
C58 0.110(7) 0.090(6) 0.181(8) -0.040(6) 0.008(6) -0.067(6)
C59 0.076(6) 0.089(6) 0.174(8) -0.022(6) -0.012(6) -0.027(5)
C60 0.079(7) 0.070(6) 0.126(9) -0.027(6) -0.009(7) -0.044(6)
C61 0.166(11) 0.138(9) 0.070(7) -0.023(6) 0.010(8) -0.111(9)
C62 0.254(16) 0.224(15) 0.083(8) -0.045(8) 0.055(11) -0.182(14)
C63 0.160(15) 0.209(18) 0.205(16) -0.119(13) 0.116(15) -0.121(15)
C64 0.166(14) 0.156(13) 0.206(16) -0.063(11) 0.077(14) -0.101(11)
C65 0.130(11) 0.096(8) 0.123(9) -0.031(7) 0.032(9) -0.072(9)
C66 0.139(8) 0.184(9) 0.149(8) 0.004(7) -0.016(6) -0.074(7)
C67 0.301(13) 0.320(13) 0.364(13) -0.060(9) -0.067(9) -0.117(9)
C68 0.313(19) 0.39(2) 0.310(17) 0.016(15) -0.167(15) -0.253(17)
C69 0.069(7) 0.088(8) 0.220(12) -0.050(8) 0.038(7) -0.033(6)
C70 0.047(6) 0.165(10) 0.346(16) -0.090(10) 0.006(8) -0.016(7)
C71 0.108(8) 0.084(7) 0.280(12) -0.070(8) 0.017(8) -0.022(6)
C72 0.059(5) 0.050(4) 0.056(5) -0.016(4) 0.004(4) -0.031(4)
C73 0.044(5) 0.051(5) 0.071(5) -0.014(4) -0.009(4) -0.025(4)
C74 0.044(5) 0.067(5) 0.078(5) -0.010(4) -0.007(4) -0.030(4)
C75 0.054(6) 0.080(6) 0.096(6) -0.006(5) -0.022(5) -0.023(5)
C76 0.050(6) 0.102(7) 0.148(9) -0.056(6) -0.020(6) -0.002(5)
C77 0.076(7) 0.071(6) 0.180(10) -0.060(6) -0.023(7) 0.009(5)
C78 0.089(7) 0.077(6) 0.121(7) -0.019(5) -0.041(5) -0.022(5)
C79 0.072(6) 0.063(6) 0.056(6) 0.000(5) 0.004(5) -0.015(5)
C80 0.080(6) 0.105(8) 0.051(6) -0.012(6) -0.018(5) -0.029(5)
C81 0.113(8) 0.130(9) 0.104(9) -0.020(7) -0.020(7) -0.066(7)
C82 0.132(9) 0.171(12) 0.091(9) 0.005(9) -0.021(7) -0.075(9)
C83 0.112(8) 0.117(8) 0.078(8) 0.020(6) -0.017(6) -0.044(6)
C84 0.057(5) 0.111(8) 0.068(7) 0.002(6) -0.005(4) -0.038(5)
C85 0.067(6) 0.094(7) 0.115(7) -0.035(6) -0.024(5) -0.022(5)
C86 0.163(10) 0.133(9) 0.175(10) -0.052(7) -0.026(8) -0.056(8)
C87 0.118(8) 0.128(8) 0.166(9) -0.041(7) -0.041(7) -0.024(7)
C88 0.109(8) 0.078(7) 0.119(8) 0.024(5) -0.012(6) -0.033(6)
C89 0.183(11) 0.090(8) 0.185(10) 0.016(7) -0.029(8) -0.057(8)
C90 0.142(9) 0.215(11) 0.175(10) 0.045(8) -0.018(8) -0.128(9)
C91 0.029(4) 0.060(5) 0.067(6) 0.004(4) -0.001(4) -0.012(3)
C92 0.060(5) 0.091(6) 0.065(6) -0.020(4) 0.008(4) -0.040(4)
C93 0.110(7) 0.147(8) 0.051(6) -0.030(5) -0.006(5) -0.055(6)
C94 0.106(8) 0.176(9) 0.095(8) -0.024(6) 0.014(6) -0.103(7)
C95 0.069(6) 0.121(7) 0.099(7) 0.001(6) 0.001(5) -0.070(5)
C96 0.053(5) 0.095(6) 0.053(5) -0.004(4) -0.002(4) -0.052(4)
C97 0.089(6) 0.121(7) 0.077(6) -0.042(5) 0.025(5) -0.076(6)
C98 0.123(8) 0.135(8) 0.153(8) -0.056(7) -0.010(6) -0.079(7)
C99 0.066(6) 0.158(8) 0.144(8) -0.061(6) -0.016(6) -0.035(6)
C100 0.071(6) 0.072(6) 0.081(6) 0.015(4) 0.003(5) -0.043(5)
C101 0.104(8) 0.147(8) 0.136(8) 0.003(6) -0.019(6) -0.071(6)
C102 0.139(8) 0.099(7) 0.117(7) -0.005(5) -0.017(6) -0.063(6)
C103 0.56(4) 0.35(2) 0.280(19) 0.005(15) -0.017(19) -0.35(3)
C104 0.190(15) 0.199(16) 0.076(7) -0.014(9) 0.023(10) -0.072(12)
C105 0.149(11) 0.180(12) 0.083(8) -0.006(7) 0.020(9) 0.037(10)
C106 0.41(3) 0.33(3) 0.152(12) 0.005(15) -0.056(13) -0.28(2)
C107 0.61(4) 0.30(3) 0.176(16) -0.033(19) 0.00(2) -0.34(3)
C108 0.52(5) 0.44(3) 0.18(2) 0.131(19) -0.02(2) -0.23(3)
C109 0.201(13) 0.220(17) 0.084(9) -0.001(11) 0.041(8) 0.063(12)

loop_
_atom_type_symbol
_atom_type_description
_atom_type_scat_dispersion_real
_atom_type_scat_dispersion_imag
_atom_type_scat_source
C C 0.0033 0.0016 'International Tables Vol C Tables 4.2.6.8 and 6.1.1.4'
H H 0.0000 0.0000 'International Tables Vol C Tables 4.2.6.8 and 6.1.1.4'
N N 0.0061 0.0033 'International Tables Vol C Tables 4.2.6.8 and 6.1.1.4'
Si Si 0.0817 0.0704 'International Tables Vol C Tables 4.2.6.8 and 6.1.1.4'
Y Y -2.7962 3.5667 'International Tables Vol C Tables 4.2.6.8 and 6.1.1.4'

loop_
_geom_angle_atom_site_label_1
_geom_angle_atom_site_label_2
_geom_angle_atom_site_label_3
_geom_angle
N2 Y1 C1 107.8(2)
N2 Y1 N1 55.84(19)
C1 Y1 N1 163.2(2)
N2 Y1 C4 105.68(19)
C1 Y1 C4 85.2(2)
N1 Y1 C4 95.6(2)
N2 Y1 C2 100.52(19)
C1 Y1 C2 84.5(2)
N1 Y1 C2 101.17(19)
C4 Y1 C2 153.7(2)
N2 Y1 C5 171.4(2)
C1 Y1 C5 80.4(2)
N1 Y1 C5 116.1(2)
C4 Y1 C5 77.2(2)
C2 Y1 C5 77.2(2)
N2 Y1 C10 28.03(16)
C1 Y1 C10 135.6(2)
N1 Y1 C10 27.83(15)
C4 Y1 C10 101.2(2)
C2 Y1 C10 103.1(2)
C5 Y1 C10 144.0(2)
N2 Y1 Y2 132.94(13)
C1 Y1 Y2 46.71(14)
N1 Y1 Y2 145.80(14)
C4 Y1 Y2 109.17(15)
C2 Y1 Y2 47.98(14)
C5 Y1 Y2 51.12(16)
C10 Y1 Y2 149.42(14)
N2 Y1 Y3 136.99(13)
C1 Y1 Y3 46.24(15)
N1 Y1 Y3 142.17(14)
C4 Y1 Y3 49.21(15)
C2 Y1 Y3 108.04(15)
C5 Y1 Y3 50.91(14)
C10 Y1 Y3 148.58(13)
Y2 Y1 Y3 60.46(3)
N2 Y1 H2B 80.7(6)
C1 Y1 H2B 99.2(8)
N1 Y1 H2B 82.4(7)
C4 Y1 H2B 170.9(10)
C2 Y1 H2B 21.9(4)
C5 Y1 H2B 95.6(7)
C10 Y1 H2B 81.3(5)
Y2 Y1 H2B 69.3(5)
Y3 Y1 H2B 129.7(5)
N2 Y1 H4A 84.5(5)
C1 Y1 H4A 88.3(9)
N1 Y1 H4A 86.6(8)
C4 Y1 H4A 21.4(4)
C2 Y1 H4A 172.2(8)
C5 Y1 H4A 98.6(4)
C10 Y1 H4A 84.2(7)
Y2 Y1 H4A 124.3(7)
Y3 Y1 H4A 64.5(7)
H2B Y1 H4A 164.9(7)
N4 Y2 N3 55.85(19)
N4 Y2 C1 158.7(2)
N3 Y2 C1 106.2(2)
N4 Y2 C2 89.6(2)
N3 Y2 C2 106.5(2)
C1 Y2 C2 84.9(2)
N4 Y2 C3 107.77(19)
N3 Y2 C3 98.80(18)
C1 Y2 C3 84.9(2)
C2 Y2 C3 154.5(2)
N4 Y2 C5 119.1(2)
N3 Y2 C5 172.42(19)
C1 Y2 C5 79.9(2)
C2 Y2 C5 78.2(2)
C3 Y2 C5 77.0(2)
N4 Y2 C41 27.54(16)
N3 Y2 C41 28.34(17)
C1 Y2 C41 133.9(2)
C2 Y2 C41 99.8(2)
C3 Y2 C41 104.12(18)
C5 Y2 C41 146.1(2)
N4 Y2 Y1 137.53(14)
N3 Y2 Y1 136.25(12)
C1 Y2 Y1 45.82(14)
C2 Y2 Y1 49.31(17)
C3 Y2 Y1 108.61(14)
C5 Y2 Y1 51.30(15)
C41 Y2 Y1 146.71(12)
N4 Y2 Y3 153.78(14)
N3 Y2 Y3 130.88(13)
C1 Y2 Y3 45.84(14)
C2 Y2 Y3 108.70(17)
C3 Y2 Y3 49.24(13)
C5 Y2 Y3 50.63(14)
C41 Y2 Y3 150.78(13)
Y1 Y2 Y3 59.79(2)
N4 Y2 H1A 136.9(4)
N3 Y2 H1A 90.7(4)
C1 Y2 H1A 22.3(4)
C2 Y2 H1A 73.6(6)
C3 Y2 H1A 103.2(5)
C5 Y2 H1A 96.4(4)
C41 Y2 H1A 115.7(4)
Y1 Y2 H1A 50.8(5)
Y3 Y2 H1A 68.1(4)
N4 Y2 H2C 76.4(9)
N3 Y2 H2C 82.8(5)
C1 Y2 H2C 90.8(10)
C2 Y2 H2C 23.7(4)
C3 Y2 H2C 175.7(10)
C5 Y2 H2C 101.8(5)
C41 Y2 H2C 79.2(7)
Y1 Y2 H2C 67.9(7)
Y3 Y2 H2C 126.9(8)
H1A Y2 H2C 72.8(11)
N4 Y2 H3A 91.6(8)
N3 Y2 H3A 76.4(5)
C1 Y2 H3A 95.0(9)
C2 Y2 H3A 177.1(6)
C3 Y2 H3A 22.8(4)
C5 Y2 H3A 98.9(5)
C41 Y2 H3A 82.4(5)
Y1 Y2 H3A 129.0(6)
Y3 Y2 H3A 69.3(6)
H1A Y2 H3A 107.2(11)
H2C Y2 H3A 159.2(6)
N6 Y3 C1 108.3(2)
N6 Y3 N5 56.69(18)
C1 Y3 N5 164.93(19)
N6 Y3 C4 107.03(18)
C1 Y3 C4 84.1(2)
N5 Y3 C4 99.26(18)
N6 Y3 C3 100.52(19)
C1 Y3 C3 84.2(2)
N5 Y3 C3 98.54(19)
C4 Y3 C3 152.3(2)
N6 Y3 C5 170.6(2)
C1 Y3 C5 80.4(2)
N5 Y3 C5 114.6(2)
C4 Y3 C5 76.9(2)
C3 Y3 C5 76.3(2)
N6 Y3 C72 28.58(15)
C1 Y3 C72 136.7(2)
N5 Y3 C72 28.28(15)
C4 Y3 C72 107.18(18)
C3 Y3 C72 98.55(19)
C5 Y3 C72 142.4(2)
N6 Y3 Y1 137.59(14)
C1 Y3 Y1 45.81(14)
N5 Y3 Y1 144.15(12)
C4 Y3 Y1 48.35(14)
C3 Y3 Y1 107.31(16)
C5 Y3 Y1 51.32(15)
C72 Y3 Y1 153.92(12)
N6 Y3 Y2 133.00(12)
C1 Y3 Y2 46.30(14)
N5 Y3 Y2 143.10(12)
C4 Y3 Y2 107.61(14)
C3 Y3 Y2 47.97(15)
C5 Y3 Y2 50.86(16)
C72 Y3 Y2 145.13(12)
Y1 Y3 Y2 59.75(3)
N6 Y3 H1B 85.4(5)
C1 Y3 H1B 22.8(5)
N5 Y3 H1B 142.1(5)
C4 Y3 H1B 90.0(5)
C3 Y3 H1B 88.9(5)
C5 Y3 H1B 103.3(5)
C72 Y3 H1B 114.0(5)
Y1 Y3 H1B 64.2(5)
Y2 Y3 H1B 63.9(5)
N6 Y3 H3B 79.8(4)
C1 Y3 H3B 94.3(8)
N5 Y3 H3B 84.0(7)
C4 Y3 H3B 173.2(5)
C3 Y3 H3B 21.1(4)
C5 Y3 H3B 96.2(5)
C72 Y3 H3B 78.5(5)
Y1 Y3 H3B 126.6(6)
Y2 Y3 H3B 66.9(5)
H1B Y3 H3B 91.1(10)
N6 Y3 H4C 88.8(6)
C1 Y3 H4C 99.1(8)
N5 Y3 H4C 81.1(6)
C4 Y3 H4C 20.7(5)
C3 Y3 H4C 168.7(9)
C5 Y3 H4C 93.4(7)
C72 Y3 H4C 86.5(5)
Y1 Y3 H4C 68.7(5)
Y2 Y3 H4C 128.2(5)
H1B Y3 H4C 98.4(10)
H3B Y3 H4C 164.6(8)
C10 N1 C17 127.4(6)
C10 N1 Y1 92.9(4)
C17 N1 Y1 139.5(4)
C10 N2 C29 125.8(6)
C10 N2 Y1 96.1(4)
C29 N2 Y1 137.3(4)
C41 N3 C48 126.7(6)
C41 N3 Y2 94.4(4)
C48 N3 Y2 138.1(4)
C41 N4 C60 125.4(6)
C41 N4 Y2 95.5(4)
C60 N4 Y2 139.0(5)
C72 N5 C79 125.9(6)
C72 N5 Y3 92.1(4)
C79 N5 Y3 141.1(4)
C72 N6 C91 120.2(5)
C72 N6 Y3 95.3(4)
C91 N6 Y3 142.4(4)
C7 Si1 C8 111.1(4)
C7 Si1 C9 108.7(4)
C8 Si1 C9 110.8(4)
C7 Si1 C6 108.6(4)
C8 Si1 C6 108.3(4)
C9 Si1 C6 109.3(4)
Y1 C1 Y3 87.9(2)
Y1 C1 Y2 87.46(18)
Y3 C1 Y2 87.86(19)
Y1 C1 H1A 92.5(14)
Y3 C1 H1A 175.7(14)
Y2 C1 H1A 87.8(14)
Y1 C1 H1B 134.5(13)
Y3 C1 H1B 73.1(17)
Y2 C1 H1B 131.2(13)
H1A C1 H1B 109(3)
Y2 C2 Y1 82.7(2)
Y2 C2 H2A 97(2)
Y1 C2 H2A 126(2)
Y2 C2 H2B 151(2)
Y1 C2 H2B 72.1(18)
H2A C2 H2B 110(3)
Y2 C2 H2C 78.8(19)
Y1 C2 H2C 133(2)
H2A C2 H2C 99(2)
H2B C2 H2C 108(3)
Y2 C3 Y3 82.8(2)
Y2 C3 H3A 71.2(18)
Y3 C3 H3A 139(2)
Y2 C3 H3B 142(2)
Y3 C3 H3B 72.5(19)
H3A C3 H3B 110(3)
Y2 C3 H3C 104(2)
Y3 C3 H3C 110(2)
H3A C3 H3C 107(2)
H3B C3 H3C 111(3)
Y1 C4 Y3 82.4(2)
Y1 C4 H4A 71(2)
Y3 C4 H4A 124(2)
Y1 C4 H4B 90(2)
Y3 C4 H4B 115(2)
H4A C4 H4B 113(3)
Y1 C4 H4C 141(2)
Y3 C4 H4C 60(2)
H4A C4 H4C 120(3)
H4B C4 H4C 115(3)
C6 C5 Y3 126.5(6)
C6 C5 Y2 147.4(7)
Y3 C5 Y2 78.5(2)
C6 C5 Y1 124.1(6)
Y3 C5 Y1 77.77(19)
Y2 C5 Y1 77.6(2)
C5 C6 Si1 171.7(8)
Si1 C7 H7A 109.5
Si1 C7 H7B 109.5
H7A C7 H7B 109.5
Si1 C7 H7C 109.5
H7A C7 H7C 109.5
H7B C7 H7C 109.5
Si1 C8 H8A 109.5
Si1 C8 H8B 109.5
H8A C8 H8B 109.5
Si1 C8 H8C 109.5
H8A C8 H8C 109.5
H8B C8 H8C 109.5
Si1 C9 H9A 109.5
Si1 C9 H9B 109.5
H9A C9 H9B 109.5
Si1 C9 H9C 109.5
H9A C9 H9C 109.5
H9B C9 H9C 109.5
N1 C10 N2 115.1(6)
N1 C10 C11 122.6(6)
N2 C10 C11 122.3(7)
N1 C10 Y1 59.3(4)
N2 C10 Y1 55.9(3)
C11 C10 Y1 177.1(5)
C16 C11 C12 116.9(7)
C16 C11 C10 120.3(7)
C12 C11 C10 122.8(7)
C11 C12 C13 122.9(8)
C11 C12 H12A 118.6
C13 C12 H12A 118.6
C12 C13 C14 118.3(7)
C12 C13 H13A 120.9
C14 C13 H13A 120.9
C15 C14 C13 120.2(8)
C15 C14 H14A 119.9
C13 C14 H14A 119.9
C14 C15 C16 118.2(8)
C14 C15 H15A 120.9
C16 C15 H15A 120.9
C11 C16 C15 123.3(7)
C11 C16 H16A 118.4
C15 C16 H16A 118.4
C18 C17 C22 120.0
C18 C17 N1 118.9(9)
C22 C17 N1 120.9(9)
C19 C18 C17 120.0
C19 C18 C23 120.0(10)
C17 C18 C23 120.0(10)
C18 C19 C20 120.0
C18 C19 H19 120.0
C20 C19 H19 120.0
C21 C20 C19 120.0
C21 C20 H20 120.0
C19 C20 H20 120.0
C20 C21 C22 120.0
C20 C21 H21 120.0
C22 C21 H21 120.0
C21 C22 C17 120.0
C21 C22 C26 118.0(8)
C17 C22 C26 122.0(8)
C24 C23 C18 108.3(12)
C24 C23 C25 116.5(11)
C18 C23 C25 106.8(12)
C24 C23 H23A 108.4
C18 C23 H23A 108.4
C25 C23 H23A 108.4
C23 C24 H24A 109.5
C23 C24 H24B 109.5
H24A C24 H24B 109.5
C23 C24 H24C 109.5
H24A C24 H24C 109.5
H24B C24 H24C 109.5
C23 C25 H25A 109.5
C23 C25 H25B 109.5
H25A C25 H25B 109.5
C23 C25 H25C 109.5
H25A C25 H25C 109.5
H25B C25 H25C 109.5
C22 C26 C28 116.8(9)
C22 C26 C27 115.8(8)
C28 C26 C27 103.3(9)
C22 C26 H26A 106.8
C28 C26 H26A 106.8
C27 C26 H26A 106.8
C26 C27 H27A 109.5
C26 C27 H27B 109.5
H27A C27 H27B 109.5
C26 C27 H27C 109.5
H27A C27 H27C 109.5
H27B C27 H27C 109.5
C26 C28 H28A 109.5
C26 C28 H28B 109.5
H28A C28 H28B 109.5
C26 C28 H28C 109.5
H28A C28 H28C 109.5
H28B C28 H28C 109.5
C30 C29 N2 120.7(7)
C30 C29 C34 118.2(7)
N2 C29 C34 120.7(6)
C31 C30 C29 120.1(7)
C31 C30 C35 120.1(7)
C29 C30 C35 119.8(7)
C30 C31 C32 120.5(7)
C30 C31 H31A 119.7
C32 C31 H31A 119.7
C33 C32 C31 119.5(8)
C33 C32 H32A 120.3
C31 C32 H32A 120.3
C32 C33 C34 123.0(8)
C32 C33 H33A 118.5
C34 C33 H33A 118.5
C33 C34 C29 118.3(7)
C33 C34 C38 120.1(7)
C29 C34 C38 121.6(7)
C30 C35 C37 113.6(6)
C30 C35 C36 112.6(6)
C37 C35 C36 109.7(6)
C30 C35 H35A 106.8
C37 C35 H35A 106.8
C36 C35 H35A 106.8
C35 C36 H36A 109.5
C35 C36 H36B 109.5
H36A C36 H36B 109.5
C35 C36 H36C 109.5
H36A C36 H36C 109.5
H36B C36 H36C 109.5
C35 C37 H37A 109.5
C35 C37 H37B 109.5
H37A C37 H37B 109.5
C35 C37 H37C 109.5
H37A C37 H37C 109.5
H37B C37 H37C 109.5
C34 C38 C39 112.6(6)
C34 C38 C40 110.3(5)
C39 C38 C40 108.6(5)
C34 C38 H38A 108.4
C39 C38 H38A 108.4
C40 C38 H38A 108.4
C38 C39 H39A 109.5
C38 C39 H39B 109.5
H39A C39 H39B 109.5
C38 C39 H39C 109.5
H39A C39 H39C 109.5
H39B C39 H39C 109.5
C38 C40 H40A 109.5
C38 C40 H40B 109.5
H40A C40 H40B 109.5
C38 C40 H40C 109.5
H40A C40 H40C 109.5
H40B C40 H40C 109.5
N4 C41 N3 114.1(6)
N4 C41 C42 125.6(7)
N3 C41 C42 120.2(7)
N4 C41 Y2 57.0(4)
N3 C41 Y2 57.2(3)
C42 C41 Y2 177.4(6)
C43 C42 C47 119.3(7)
C43 C42 C41 123.9(7)
C47 C42 C41 116.8(7)
C42 C43 C44 120.9(8)
C42 C43 H43A 119.5
C44 C43 H43A 119.5
C45 C44 C43 123.2(9)
C45 C44 H44A 118.4
C43 C44 H44A 118.4
C44 C45 C46 117.4(8)
C44 C45 H45A 121.3
C46 C45 H45A 121.3
C45 C46 C47 122.2(8)
C45 C46 H46A 118.9
C47 C46 H46A 118.9
C46 C47 C42 116.9(7)
C46 C47 H47 121.6
C42 C47 H47 121.6
N3 C48 C53 121.7(7)
N3 C48 C49 117.7(7)
C53 C48 C49 120.4(7)
C50 C49 C48 120.6(8)
C50 C49 C54 119.0(8)
C48 C49 C54 120.4(7)
C49 C50 C51 121.8(9)
C49 C50 H50A 119.1
C51 C50 H50A 119.1
C50 C51 C52 119.9(9)
C50 C51 H51A 120.0
C52 C51 H51A 120.0
C51 C52 C53 122.9(8)
C51 C52 H52A 118.5
C53 C52 H52A 118.5
C48 C53 C52 114.2(7)
C48 C53 C57 123.7(8)
C52 C53 C57 122.0(8)
C55 C54 C49 116.3(6)
C55 C54 C56 108.0(6)
C49 C54 C56 111.1(7)
C55 C54 H54A 107.0
C49 C54 H54A 107.0
C56 C54 H54A 107.0
C54 C55 H55A 109.5
C54 C55 H55B 109.5
H55A C55 H55B 109.5
C54 C55 H55C 109.5
H55A C55 H55C 109.5
H55B C55 H55C 109.5
C54 C56 H56A 109.5
C54 C56 H56B 109.5
H56A C56 H56B 109.5
C54 C56 H56C 109.5
H56A C56 H56C 109.5
H56B C56 H56C 109.5
C53 C57 C58 114.8(6)
C53 C57 C59 108.3(6)
C58 C57 C59 110.9(6)
C53 C57 H57A 107.5
C58 C57 H57A 107.5
C59 C57 H57A 107.5
C57 C58 H58A 109.5
C57 C58 H58B 109.5
H58A C58 H58B 109.5
C57 C58 H58C 109.5
H58A C58 H58C 109.5
H58B C58 H58C 109.5
C57 C59 H59A 109.5
C57 C59 H59B 109.5
H59A C59 H59B 109.5
C57 C59 H59C 109.5
H59A C59 H59C 109.5
H59B C59 H59C 109.5
N4 C60 C61 120.2(9)
N4 C60 C65 122.0(9)
C61 C60 C65 117.7(10)
C60 C61 C62 119.2(11)
C60 C61 C66 120.5(9)
C62 C61 C66 119.9(12)
C63 C62 C61 118.0(13)
C63 C62 H62A 121.0
C61 C62 H62A 121.0
C64 C63 C62 123.1(16)
C64 C63 H63A 118.4
C62 C63 H63A 118.4
C65 C64 C63 116.9(17)
C65 C64 H64A 121.5
C63 C64 H64A 121.5
C64 C65 C60 125.1(12)
C64 C65 C69 110.6(13)
C60 C65 C69 123.9(10)
C67 C66 C68 105.8(13)
C67 C66 C61 106.5(13)
C68 C66 C61 123.8(12)
C67 C66 H66A 106.5
C68 C66 H66A 106.5
C61 C66 H66A 106.5
C66 C67 H67A 109.5
C66 C67 H67B 109.5
H67A C67 H67B 109.5
C66 C67 H67C 109.5
H67A C67 H67C 109.5
H67B C67 H67C 109.5
C66 C68 H68A 109.5
C66 C68 H68B 109.5
H68A C68 H68B 109.5
C66 C68 H68C 109.5
H68A C68 H68C 109.5
H68B C68 H68C 109.5
C65 C69 C70 116.6(9)
C65 C69 C71 114.4(9)
C70 C69 C71 109.4(8)
C65 C69 H69A 105.1
C70 C69 H69A 105.1
C71 C69 H69A 105.1
C69 C70 H70A 109.5
C69 C70 H70B 109.5
H70A C70 H70B 109.5
C69 C70 H70C 109.5
H70A C70 H70C 109.5
H70B C70 H70C 109.5
C69 C71 H71A 109.5
C69 C71 H71B 109.5
H71A C71 H71B 109.5
C69 C71 H71C 109.5
H71A C71 H71C 109.5
H71B C71 H71C 109.5
N5 C72 N6 115.3(6)
N5 C72 C73 121.8(6)
N6 C72 C73 122.8(6)
N5 C72 Y3 59.7(3)
N6 C72 Y3 56.1(3)
C73 C72 Y3 170.6(4)
C74 C73 C78 115.4(7)
C74 C73 C72 126.0(7)
C78 C73 C72 118.6(7)
C73 C74 C75 124.0(7)
C73 C74 H74A 118.0
C75 C74 H74A 118.0
C76 C75 C74 119.2(7)
C76 C75 H75A 120.4
C74 C75 H75A 120.4
C77 C76 C75 119.8(8)
C77 C76 H76A 120.1
C75 C76 H76A 120.1
C76 C77 C78 120.0(8)
C76 C77 H77A 120.0
C78 C77 H77A 120.0
C73 C78 C77 121.5(7)
C73 C78 H78A 119.3
C77 C78 H78A 119.3
C84 C79 C80 118.7(9)
C84 C79 N5 121.9(9)
C80 C79 N5 119.3(8)
C81 C80 C79 120.2(10)
C81 C80 C85 118.8(10)
C79 C80 C85 121.0(8)
C82 C81 C80 123.9(11)
C82 C81 H81A 118.1
C80 C81 H81A 118.1
C81 C82 C83 118.7(11)
C81 C82 H82A 120.6
C83 C82 H82A 120.6
C82 C83 C84 119.2(10)
C82 C83 H83A 120.4
C84 C83 H83A 120.4
C79 C84 C83 119.2(9)
C79 C84 C88 123.5(9)
C83 C84 C88 117.3(10)
C80 C85 C87 110.0(8)
C80 C85 C86 115.4(7)
C87 C85 C86 107.6(7)
C80 C85 H85A 107.9
C87 C85 H85A 107.9
C86 C85 H85A 107.9
C85 C86 H86A 109.5
C85 C86 H86B 109.5
H86A C86 H86B 109.5
C85 C86 H86C 109.5
H86A C86 H86C 109.5
H86B C86 H86C 109.5
C85 C87 H87A 109.5
C85 C87 H87B 109.5
H87A C87 H87B 109.5
C85 C87 H87C 109.5
H87A C87 H87C 109.5
H87B C87 H87C 109.5
C84 C88 C90 114.9(8)
C84 C88 C89 112.8(8)
C90 C88 C89 109.4(8)
C84 C88 H88A 106.4
C90 C88 H88A 106.4
C89 C88 H88A 106.4
C88 C89 H89A 109.5
C88 C89 H89B 109.5
H89A C89 H89B 109.5
C88 C89 H89C 109.5
H89A C89 H89C 109.5
H89B C89 H89C 109.5
C88 C90 H90A 109.5
C88 C90 H90B 109.5
H90A C90 H90B 109.5
C88 C90 H90C 109.5
H90A C90 H90C 109.5
H90B C90 H90C 109.5
C96 C91 N6 124.0(7)
C96 C91 C92 119.2(6)
N6 C91 C92 116.6(6)
C93 C92 C91 115.9(7)
C93 C92 C97 119.3(8)
C91 C92 C97 124.7(6)
C94 C93 C92 124.6(8)
C94 C93 H93A 117.7
C92 C93 H93A 117.7
C95 C94 C93 114.6(8)
C95 C94 H94A 122.7
C93 C94 H94A 122.7
C94 C95 C96 126.9(8)
C94 C95 H95A 116.6
C96 C95 H95A 116.6
C91 C96 C95 118.7(7)
C91 C96 C100 120.9(7)
C95 C96 C100 119.9(7)
C99 C97 C92 112.7(7)
C99 C97 C98 111.6(6)
C92 C97 C98 111.3(6)
C99 C97 H97A 107.0
C92 C97 H97A 107.0
C98 C97 H97A 107.0
C97 C98 H98A 109.5
C97 C98 H98B 109.5
H98A C98 H98B 109.5
C97 C98 H98C 109.5
H98A C98 H98C 109.5
H98B C98 H98C 109.5
C97 C99 H99A 109.5
C97 C99 H99B 109.5
H99A C99 H99B 109.5
C97 C99 H99C 109.5
H99A C99 H99C 109.5
H99B C99 H99C 109.5
C96 C100 C102 111.4(6)
C96 C100 C101 113.5(6)
C102 C100 C101 110.0(6)
C96 C100 H10A 107.2
C102 C100 H10A 107.2
C101 C100 H10A 107.2
C100 C101 H10B 109.5
C100 C101 H10C 109.5
H10B C101 H10C 109.5
C100 C101 H10D 109.5
H10B C101 H10D 109.5
H10C C101 H10D 109.5
C100 C102 H10E 109.5
C100 C102 H10F 109.5
H10E C102 H10F 109.5
C100 C102 H10G 109.5
H10E C102 H10G 109.5
H10F C102 H10G 109.5
C104 C103 H10H 109.5
C104 C103 H10I 109.5
H10H C103 H10I 109.5
C104 C103 H10J 109.5
H10H C103 H10J 109.5
H10I C103 H10J 109.5
C105 C104 C109 120.0
C105 C104 C103 121.0(7)
C109 C104 C103 119.0(7)
C106 C105 C104 120.0
C106 C105 H10K 120.0
C104 C105 H10K 120.0
C105 C106 C107 120.0
C105 C106 H10L 120.0
C107 C106 H10L 120.0
C108 C107 C106 120.0
C108 C107 H10M 120.0
C106 C107 H10M 120.0
C107 C108 C109 120.0
C107 C108 H10N 120.0
C109 C108 H10N 120.0
C108 C109 C104 120.0
C108 C109 H10O 120.0
C104 C109 H10O 120.0

loop_
_geom_bond_atom_site_label_1
_geom_bond_atom_site_label_2
_geom_bond_distance
Y1 N2 2.335(5)
Y1 C1 2.382(6)
Y1 N1 2.415(5)
Y1 C4 2.502(7)
Y1 C2 2.537(7)
Y1 C5 2.652(7)
Y1 C10 2.806(7)
Y1 Y2 3.3186(14)
Y1 Y3 3.3201(12)
Y1 H2B 2.42(3)
Y1 H4A 2.36(3)
Y2 N4 2.347(5)
Y2 N3 2.350(5)
Y2 C1 2.418(6)
Y2 C2 2.486(6)
Y2 C3 2.502(7)
Y2 C5 2.645(7)
Y2 C41 2.786(7)
Y2 Y3 3.3422(15)
Y2 H1A 2.57(2)
Y2 H2C 2.50(3)
Y2 H3A 2.37(3)
Y3 N6 2.341(5)
Y3 C1 2.399(6)
Y3 N5 2.425(5)
Y3 C4 2.536(7)
Y3 C3 2.552(6)
Y3 C5 2.637(7)
Y3 C72 2.808(7)
Y3 H1B 2.31(3)
Y3 H3B 2.44(3)
Y3 H4C 2.23(3)
N1 C10 1.311(7)
N1 C17 1.406(7)
N2 C10 1.326(7)
N2 C29 1.411(7)
N3 C41 1.327(7)
N3 C48 1.415(7)
N4 C41 1.294(7)
N4 C60 1.385(9)
N5 C72 1.331(7)
N5 C79 1.426(8)
N6 C72 1.349(7)
N6 C91 1.397(7)
Si1 C7 1.819(8)
Si1 C8 1.847(8)
Si1 C9 1.855(7)
Si1 C6 1.877(8)
C1 H1A 0.978(18)
C1 H1B 0.936(18)
C2 H2A 0.975(18)
C2 H2B 0.949(18)
C2 H2C 1.022(18)
C3 H3A 0.971(18)
C3 H3B 0.920(18)
C3 H3C 0.982(18)
C4 H4A 0.914(17)
C4 H4B 0.953(17)
C4 H4C 0.906(17)
C5 C6 1.170(7)
C7 H7A 0.9600
C7 H7B 0.9600
C7 H7C 0.9600
C8 H8A 0.9600
C8 H8B 0.9600
C8 H8C 0.9600
C9 H9A 0.9600
C9 H9B 0.9600
C9 H9C 0.9600
C10 C11 1.498(8)
C11 C16 1.354(8)
C11 C12 1.360(8)
C12 C13 1.379(8)
C12 H12A 0.9300
C13 C14 1.398(9)
C13 H13A 0.9300
C14 C15 1.359(9)
C14 H14A 0.9300
C15 C16 1.394(9)
C15 H15A 0.9300
C16 H16A 0.9300
C17 C18 1.3900
C17 C22 1.3900
C18 C19 1.3900
C18 C23 1.429(13)
C19 C20 1.3900
C19 H19 0.9300
C20 C21 1.3900
C20 H20 0.9300
C21 C22 1.3900
C21 H21 0.9300
C22 C26 1.545(13)
C23 C24 1.428(15)
C23 C25 1.589(14)
C23 H23A 0.9800
C24 H24A 0.9600
C24 H24B 0.9600
C24 H24C 0.9600
C25 H25A 0.9600
C25 H25B 0.9600
C25 H25C 0.9600
C26 C28 1.592(11)
C26 C27 1.629(12)
C26 H26A 0.9800
C27 H27A 0.9600
C27 H27B 0.9600
C27 H27C 0.9600
C28 H28A 0.9600
C28 H28B 0.9600
C28 H28C 0.9600
C29 C30 1.405(8)
C29 C34 1.452(8)
C30 C31 1.380(8)
C30 C35 1.510(8)
C31 C32 1.396(9)
C31 H31A 0.9300
C32 C33 1.354(9)
C32 H32A 0.9300
C33 C34 1.364(8)
C33 H33A 0.9300
C34 C38 1.485(8)
C35 C37 1.544(8)
C35 C36 1.552(8)
C35 H35A 0.9800
C36 H36A 0.9600
C36 H36B 0.9600
C36 H36C 0.9600
C37 H37A 0.9600
C37 H37B 0.9600
C37 H37C 0.9600
C38 C39 1.563(8)
C38 C40 1.654(8)
C38 H38A 0.9800
C39 H39A 0.9600
C39 H39B 0.9600
C39 H39C 0.9600
C40 H40A 0.9600
C40 H40B 0.9600
C40 H40C 0.9600
C41 C42 1.578(8)
C42 C43 1.335(8)
C42 C47 1.409(8)
C43 C44 1.346(8)
C43 H43A 0.9300
C44 C45 1.337(9)
C44 H44A 0.9300
C45 C46 1.355(9)
C45 H45A 0.9300
C46 C47 1.401(8)
C46 H46A 0.9300
C47 H47 0.9300
C48 C53 1.419(8)
C48 C49 1.421(9)
C49 C50 1.336(9)
C49 C54 1.490(8)
C50 C51 1.339(10)
C50 H50A 0.9300
C51 C52 1.373(10)
C51 H51A 0.9300
C52 C53 1.434(9)
C52 H52A 0.9300
C53 C57 1.493(9)
C54 C55 1.461(8)
C54 C56 1.553(8)
C54 H54A 0.9800
C55 H55A 0.9600
C55 H55B 0.9600
C55 H55C 0.9600
C56 H56A 0.9600
C56 H56B 0.9600
C56 H56C 0.9600
C57 C58 1.559(8)
C57 C59 1.561(8)
C57 H57A 0.9800
C58 H58A 0.9600
C58 H58B 0.9600
C58 H58C 0.9600
C59 H59A 0.9600
C59 H59B 0.9600
C59 H59C 0.9600
C60 C61 1.411(10)
C60 C65 1.436(12)
C61 C62 1.453(12)
C61 C66 1.514(13)
C62 C63 1.428(16)
C62 H62A 0.9300
C63 C64 1.394(17)
C63 H63A 0.9300
C64 C65 1.353(13)
C64 H64A 0.9300
C65 C69 1.464(12)
C66 C67 1.375(16)
C66 C68 1.431(13)
C66 H66A 0.9800
C67 H67A 0.9600
C67 H67B 0.9600
C67 H67C 0.9600
C68 H68A 0.9600
C68 H68B 0.9600
C68 H68C 0.9600
C69 C70 1.578(11)
C69 C71 1.588(10)
C69 H69A 0.9800
C70 H70A 0.9600
C70 H70B 0.9600
C70 H70C 0.9600
C71 H71A 0.9600
C71 H71B 0.9600
C71 H71C 0.9600
C72 C73 1.498(8)
C73 C74 1.316(7)
C73 C78 1.381(8)
C74 C75 1.381(8)
C74 H74A 0.9300
C75 C76 1.348(8)
C75 H75A 0.9300
C76 C77 1.313(9)
C76 H76A 0.9300
C77 C78 1.397(9)
C77 H77A 0.9300
C78 H78A 0.9300
C79 C84 1.373(9)
C79 C80 1.382(9)
C80 C81 1.341(10)
C80 C85 1.490(10)
C81 C82 1.324(11)
C81 H81A 0.9300
C82 C83 1.377(10)
C82 H82A 0.9300
C83 C84 1.433(10)
C83 H83A 0.9300
C84 C88 1.519(10)
C85 C87 1.501(9)
C85 C86 1.636(10)
C85 H85A 0.9800
C86 H86A 0.9600
C86 H86B 0.9600
C86 H86C 0.9600
C87 H87A 0.9600
C87 H87B 0.9600
C87 H87C 0.9600
C88 C90 1.560(10)
C88 C89 1.562(10)
C88 H88A 0.9800
C89 H89A 0.9600
C89 H89B 0.9600
C89 H89C 0.9600
C90 H90A 0.9600
C90 H90B 0.9600
C90 H90C 0.9600
C91 C96 1.367(8)
C91 C92 1.470(8)
C92 C93 1.406(8)
C92 C97 1.520(8)
C93 C94 1.391(9)
C93 H93A 0.9300
C94 C95 1.341(9)
C94 H94A 0.9300
C95 C96 1.379(8)
C95 H95A 0.9300
C96 C100 1.453(8)
C97 C99 1.519(9)
C97 C98 1.543(8)
C97 H97A 0.9800
C98 H98A 0.9600
C98 H98B 0.9600
C98 H98C 0.9600
C99 H99A 0.9600
C99 H99B 0.9600
C99 H99C 0.9600
C100 C102 1.548(8)
C100 C101 1.600(9)
C100 H10A 0.9800
C101 H10B 0.9600
C101 H10C 0.9600
C101 H10D 0.9600
C102 H10E 0.9600
C102 H10F 0.9600
C102 H10G 0.9600
C103 C104 1.467(11)
C103 H10H 0.9600
C103 H10I 0.9600
C103 H10J 0.9600
C104 C105 1.3900
C104 C109 1.3900
C105 C106 1.3900
C105 H10K 0.9300
C106 C107 1.3900
C106 H10L 0.9300
C107 C108 1.3900
C107 H10M 0.9300
C108 C109 1.3900
C108 H10N 0.9300
C109 H10O 0.9300

loop_
_platon_squeeze_void_nr
_platon_squeeze_void_average_x
_platon_squeeze_void_average_y
_platon_squeeze_void_average_z
_platon_squeeze_void_volume
_platon_squeeze_void_count_electrons
_platon_squeeze_void_content
1 0.000 0.000 0.500 248 63 ' '
2 -0.500 0.500 1.000 1844 375 ' '
